data_7227899
loop_
_publ_author_name
'Zhao, Haishuang'
'Bodach, Alexander'
'Heine, Miriam'
'Krysiak, Yasar'
'Glinnemann, J\"urgen'
'Alig, Edith'
'Fink, Lothar'
'Schmidt, Martin U.'

_publ_section_title
;
 4-Cyanopyridine, a versatile mono- and bidentate ligand. Crystal
 structures of related coordination polymers determined by X-ray powder
 diffraction
;
_journal_issue 16
_journal_name_full CrystEngComm
_journal_page_first 2216
_journal_paper_doi 10.1039/C7CE00425G
_journal_volume 19
_journal_year 2017
_chemical_formula_iupac 'C6 H4 Cl2 Cu N2 '
_chemical_formula_moiety 'C6 H4 Cl2 Cu N2'
_chemical_formula_structural 'C6 H4 Cl2 Cu N2'
_chemical_formula_sum 'C6 H4 Cl2 Cu N2'
_chemical_formula_weight 238.56
_chemical_name_common Dichloro-bis(4-cyanopyridine)copper
_chemical_name_systematic Dichloro(4-cyanopyridine)copper
_space_group_crystal_system triclinic
_space_group_IT_number 2
_space_group_name_Hall '-P 1'
_space_group_name_H-M_alt 'P -1'
_audit_update_record
;
2017-02-28 deposited with the CCDC.
2017-03-21 downloaded from the CCDC.
;
_cell_angle_alpha 96.1714(15)
_cell_angle_beta 94.9144(14)
_cell_angle_gamma 96.8254(11)
_cell_formula_units_Z 2
_cell_length_a 13.83118(25)
_cell_length_b 7.93848(14)
_cell_length_c 3.790730(43)
_cell_measurement_temperature 298
_cell_volume 408.824(11)
_computing_cell_refinement 'DASH (David <i> et al.</i> , 2004)'
_computing_data_collection 'STOE WINXPOW (STOE & Cie GmbH, 2004)'
_computing_data_reduction 'DASH (David <i>et al.</i>, 2004)'
_computing_molecular_graphics 'MERCURY (Macrea <i>et al.</i>)'
_computing_structure_refinement 'TOPAS (Coelho, 2007)'
_computing_structure_solution 'DASH (David <i>et al.</i>, 2004)'
_diffrn_ambient_temperature 298
_diffrn_detector_type 'lin psd'
_diffrn_measurement_device_type 'STOE Stadi-P'
_diffrn_radiation_monochromator 'primary focussing, Ge 111'
_diffrn_radiation_source 'X-ray tube'
_diffrn_radiation_type 'Cu K\a~1~'
_diffrn_radiation_wavelength 1.54060
_exptl_crystal_colour 'light blue'
_exptl_crystal_density_diffrn 1.934
_pd_instr_location ' ?'
_pd_meas_2theta_range_max 110
_pd_meas_2theta_range_min 2
_pd_meas_scan_method step
_pd_proc_2theta_range_max 110
_pd_proc_2theta_range_min 2
_pd_proc_info_excluded_regions none
_pd_proc_ls_background_function 'Chebychev polynomial'
_pd_proc_ls_pref_orient_corr none
_pd_proc_ls_profile_function
;
modified spherical harmonics( LIT?!)
;
_pd_proc_ls_prof_R_factor 0.03352
_pd_proc_ls_prof_wR_expected 0.02532
_pd_proc_ls_prof_wR_factor 0.04409
_pd_spec_mounting
;
Specimen was sealed in a 0.7 mm diameter borosilicate glass capillary 
;
_pd_spec_mount_mode transmission
_pd_spec_shape cylinder
_pd_spec_size_axial 12
_pd_spec_size_equat 0.5
_pd_spec_size_thick 0.5
_refine_ls_extinction_method none
_refine_ls_goodness_of_fit_all 1.742
_refine_ls_hydrogen_treatment mixed
_refine_ls_matrix_type fullcycle
_refine_ls_number_constraints 2
_refine_ls_number_parameters 153
_refine_ls_number_restraints 86
_refine_ls_R_I_factor 0.01767
_refine_ls_weighting_details w=1/\s(Y~obs~)^2^
_refine_ls_weighting_scheme sigma
_cod_data_source_file c7ce00425g2.cif
_cod_data_source_block CuCl2_4-cypy_1_triclinic
_cod_depositor_comments 'Adding full bibliography for 7227893--7227899.cif.'
_cod_original_cell_volume 408.824(12)
_cod_database_code 7227899

loop_
_space_group_symop_id
_space_group_symop_operation_xyz
1 'x, y, z'
2 '-x, -y, -z'

loop_
_atom_site_label
_atom_site_type_symbol
_atom_site_symmetry_multiplicity
_atom_site_fract_x
_atom_site_fract_y
_atom_site_fract_z
_atom_site_occupancy
_atom_site_B_iso_or_equiv
_atom_site_adp_type
N1 N 0 0.80114(42) 0.20094(74) 0.3011(11) 1 2.2292 Biso
Cu2 Cu 0 0.88764(18) 0.01604(29) 0.30115(43) 1 2.07362 Biso
C3 C 0 0.70403(45) 0.14492(80) 0.3229(12) 1 2.2292 Biso
C4 C 0 0.83543(46) 0.37229(77) 0.2647(12) 1 2.2292 Biso
Cl5 Cl 0 0.99915(24) 0.18414(39) 0.71834(67) 1 1.53969 Biso
Cl6 Cl 0 0.79144(24) -0.13129(39) -0.18377(63) 1 1.53969 Biso
C7 C 0 0.63727(44) 0.26328(76) 0.3103(13) 1 2.2292 Biso
H8 H 0 0.6782(26) 0.0088(42) 0.3819(89) 1 2.67504 Biso
C9 C 0 0.76996(44) 0.48581(75) 0.2561(14) 1 2.2292 Biso
H10 H 0 0.9079(27) 0.4238(50) 0.2267(97) 1 2.67504 Biso
C11 C 0 0.67331(46) 0.43725(79) 0.2741(12) 1 2.2292 Biso
H12 H 0 0.5681(27) 0.2159(38) 0.3272(93) 1 2.67504 Biso
H13 H 0 0.7911(26) 0.5971(40) 0.2465(99) 1 2.67504 Biso
C14 C 0 0.61153(55) 0.57965(94) 0.2560(17) 1 1.8762 Biso
N15 N 0 0.57092(57) 0.68979(78) 0.2462(19) 1 1.8762 Biso

loop_
_atom_type_symbol
_atom_type_description
_atom_type_scat_source
C C 'International Tables Vol C Table 6.1.1.4'
H H 'International Tables Vol C Table 6.1.1.4'
Cu Cu 'International Tables Vol C Table 6.1.1.4'
Cl Cl 'International Tables Vol C Table 6.1.1.4'
N N 'International Tables Vol C Table 6.1.1.4'

loop_
_geom_angle_atom_site_label_1
_geom_angle_atom_site_label_2
_geom_angle_atom_site_label_3
_geom_angle
N1 Cu2 Cl6 89.464(171)
N1 Cu2 Cl5 90.665(179)
Cl6 Cu2 Cl5 170.398(133)
Cl5 Cu2 Cl5 86.846(126)
C3 N1 C4 122.689(557)
H8 C3 N1 121.937(1834)
H8 C3 C7 119.406(1782)
N1 C3 C7 118.298(568)
H10 C4 C9 114.238(2130)
H10 C4 N1 127.342(2178)
C9 C4 N1 118.311(556)
H12 C7 C3 114.924(2149)
H12 C7 C11 126.713(1935)
C3 C7 C11 118.362(552)
H13 C9 C4 119.498(2166)
H13 C9 C11 119.033(2280)
C4 C9 C11 121.428(593)
C9 C11 C7 120.897(571)
C9 C11 C14 114.033(582)
C7 C11 C14 125.068(571)
N15 C14 C11 176.143(804)

loop_
_geom_bond_atom_site_label_1
_geom_bond_atom_site_label_2
_geom_bond_distance
Cu2 N1 2.0008(67)
Cu2 Cl6 2.2948(31)
Cu2 Cl5 2.3021(33)
N1 C3 1.3761(83)
N1 C4 1.4116(83)
C3 H8 1.1486(342)
C3 C7 1.3950(92)
C4 H10 1.0643(375)
C4 C9 1.3522(92)
C7 H12 0.9955(365)
C7 C11 1.4365(85)
C9 H13 0.9026(322)
C9 C11 1.3561(86)
C11 C14 1.4997(104)
C14 N15 1.0961(107)
